data_1554440
loop_
_publ_author_name
'Kang, On-Yu'
'Park, Seong Jun'
'Ahn, Hyojung'
'Jeong, Kyung Chae'
'Lim, Hwan Jung'

_publ_section_title
;
 Structural assignment of the enol--keto tautomers of one-pot synthesized
 4-hydroxyquinolines/4-quinolones
;
_journal_issue 2
_journal_name_full 'Organic Chemistry Frontiers'
_journal_page_first 183
_journal_paper_doi 10.1039/C8QO00884A
_journal_volume 6
_journal_year 2019
_chemical_formula_sum 'C16 H13 N O5 S'
_chemical_formula_weight 331.33
_chemical_name_systematic 'Methyl 5-methoxy-2-(methylsulfinyl)-4-oxo-1,4-dihydroquinoline-3-carboxylate'
_space_group_IT_number 14
_space_group_name_Hall '-P 2yn'
_space_group_name_H-M_alt 'P 1 21/n 1'
_symmetry_cell_setting monoclinic
_symmetry_space_group_name_H-M 'P 1 21/n 1'
_atom_sites_solution_hydrogens geom
_atom_sites_solution_primary direct
_atom_sites_solution_secondary difmap
_audit_creation_method SHELXL-97
_audit_update_record
;
2018-04-18 deposited with the CCDC.
2018-11-28 downloaded from the CCDC.
;
_cell_angle_alpha 90.00
_cell_angle_beta 99.670(6)
_cell_angle_gamma 90.00
_cell_formula_units_Z 4
_cell_length_a 6.6266(6)
_cell_length_b 18.2993(15)
_cell_length_c 11.8645(10)
_cell_measurement_reflns_used 3965
_cell_measurement_temperature 296(1)
_cell_measurement_theta_max 27.33
_cell_measurement_theta_min 2.83
_cell_volume 1418.3(2)
_computing_cell_refinement 'Bruker SAINT'
_computing_data_collection 'Bruker APEX2'
_computing_data_reduction 'Bruker SAINT'
_computing_molecular_graphics 'Bruker SHELXTL'
_computing_publication_material 'Bruker SHELXTL'
_computing_structure_refinement 'SHELXL-97 (Sheldrick, 2008)'
_computing_structure_solution 'SHELXS-97 (Sheldrick, 2008)'
_diffrn_ambient_temperature 296(1)
_diffrn_measured_fraction_theta_full 0.998
_diffrn_measured_fraction_theta_max 0.998
_diffrn_measurement_device_type 'Bruker APEX-II CCD'
_diffrn_measurement_method '\f and \w scans'
_diffrn_radiation_monochromator graphite
_diffrn_radiation_source 'fine-focus sealed tube'
_diffrn_radiation_type MoK\a
_diffrn_radiation_wavelength 0.71073
_diffrn_reflns_av_R_equivalents 0.0000
_diffrn_reflns_av_sigmaI/netI 0.0480
_diffrn_reflns_limit_h_max 8
_diffrn_reflns_limit_h_min -8
_diffrn_reflns_limit_k_max 22
_diffrn_reflns_limit_k_min 0
_diffrn_reflns_limit_l_max 14
_diffrn_reflns_limit_l_min 0
_diffrn_reflns_number 2776
_diffrn_reflns_theta_full 26.00
_diffrn_reflns_theta_max 26.00
_diffrn_reflns_theta_min 2.07
_exptl_absorpt_coefficient_mu 0.256
_exptl_absorpt_correction_T_max 0.9412
_exptl_absorpt_correction_T_min 0.9273
_exptl_absorpt_correction_type multi-scan
_exptl_absorpt_process_details 'Bruker SADABS'
_exptl_crystal_colour silver
_exptl_crystal_density_diffrn 1.552
_exptl_crystal_density_meas ?
_exptl_crystal_density_method 'not measured'
_exptl_crystal_description block
_exptl_crystal_F_000 688
_exptl_crystal_recrystallization_method 'Re-crystallisation from solvent: Dichloromethane, Methanol'
_exptl_crystal_size_max 0.30
_exptl_crystal_size_mid 0.28
_exptl_crystal_size_min 0.24
_refine_diff_density_max 0.877
_refine_diff_density_min -0.436
_refine_diff_density_rms 0.094
_refine_ls_extinction_method none
_refine_ls_goodness_of_fit_ref 1.103
_refine_ls_hydrogen_treatment refxyz
_refine_ls_matrix_type full
_refine_ls_number_parameters 208
_refine_ls_number_reflns 2776
_refine_ls_number_restraints 0
_refine_ls_restrained_S_all 1.103
_refine_ls_R_factor_all 0.0963
_refine_ls_R_factor_gt 0.0785
_refine_ls_shift/su_max 0.000
_refine_ls_shift/su_mean 0.000
_refine_ls_structure_factor_coef Fsqd
_refine_ls_weighting_details 'calc w=1/[\s^2^(Fo^2^)+(0.1395P)^2^+1.5612P] where P=(Fo^2^+2Fc^2^)/3'
_refine_ls_weighting_scheme calc
_refine_ls_wR_factor_gt 0.2396
_refine_ls_wR_factor_ref 0.2512
_reflns_number_gt 2120
_reflns_number_total 2776
_reflns_threshold_expression >2sigma(I)
_cod_data_source_file c8qo00884a2.cif
_cod_data_source_block 20171102_0m
_cod_depositor_comments
;
The following automatic conversions were performed:

data item '_symmetry_cell_setting' value 'Monoclinic' was changed to
'monoclinic' in accordance with the
/home/saulius/struct/COD-crude-data/automatic-downloads/DataCite-retrospective/RSC/depositions/lib/dictionaries/cif_core.dic
dictionary named 'cif_core.dic' version 2.4.2 last updated on
2011-04-26.

data item '_exptl_crystal_density_meas' value 'none' was changed to
'?' -- the value is perceived as not measured.

Automatic conversion script
Id: cif_fix_values 6909 2019-04-08 15:41:33Z antanas 
;
_cod_original_sg_symbol_H-M P2(1)/n
_cod_database_code 1554440

loop_
_symmetry_equiv_pos_as_xyz
'x, y, z'
'-x+1/2, y+1/2, -z+1/2'
'-x, -y, -z'
'x-1/2, -y-1/2, z-1/2'

loop_
_atom_site_label
_atom_site_type_symbol
_atom_site_fract_x
_atom_site_fract_y
_atom_site_fract_z
_atom_site_U_iso_or_equiv
_atom_site_adp_type
_atom_site_occupancy
_atom_site_symmetry_multiplicity
_atom_site_calc_flag
_atom_site_refinement_flags
S1 S 0.69267(16) 0.89690(6) 0.14128(10) 0.0457(4) Uani 1 1 d .
O1 O 0.6436(5) 0.97134(18) 0.0917(3) 0.0631(10) Uani 1 1 d .
O2 O -0.1521(4) 0.69098(16) -0.0721(3) 0.0483(8) Uani 1 1 d .
O3 O 0.2063(5) 0.67149(16) 0.0547(3) 0.0591(10) Uani 1 1 d .
O4 O 0.7584(5) 0.75895(17) 0.2123(3) 0.0559(9) Uani 1 1 d .
O5 O 0.6035(4) 0.65805(15) 0.1358(3) 0.0492(8) Uani 1 1 d .
N1 N 0.3179(5) 0.88818(18) 0.0259(3) 0.0397(8) Uani 1 1 d .
H1B H 0.3443 0.9340 0.0208 0.048 Uiso 1 1 calc R
C1 C 0.6419(9) 0.9049(3) 0.2826(4) 0.0607(13) Uani 1 1 d .
H1C H 0.7505 0.9318 0.3282 0.091 Uiso 1 1 calc R
H1D H 0.6331 0.8571 0.3146 0.091 Uiso 1 1 calc R
H1E H 0.5148 0.9303 0.2815 0.091 Uiso 1 1 calc R
C2 C 0.4602(6) 0.8447(2) 0.0855(3) 0.0364(9) Uani 1 1 d .
C3 C 0.1303(6) 0.8620(2) -0.0276(3) 0.0368(9) Uani 1 1 d .
C4 C -0.0086(6) 0.9108(2) -0.0894(4) 0.0457(11) Uani 1 1 d .
H4A H 0.0233 0.9601 -0.0926 0.055 Uiso 1 1 calc R
C5 C -0.1906(7) 0.8851(3) -0.1446(4) 0.0517(12) Uani 1 1 d .
H5A H -0.2828 0.9174 -0.1861 0.062 Uiso 1 1 calc R
C6 C -0.2425(6) 0.8116(2) -0.1405(4) 0.0468(11) Uani 1 1 d .
H6A H -0.3680 0.7953 -0.1796 0.056 Uiso 1 1 calc R
C7 C -0.1088(6) 0.7629(2) -0.0789(3) 0.0368(9) Uani 1 1 d .
C8 C 0.0865(6) 0.7869(2) -0.0199(3) 0.0331(8) Uani 1 1 d .
C9 C 0.2403(6) 0.7368(2) 0.0438(3) 0.0357(9) Uani 1 1 d .
C10 C 0.4351(6) 0.7710(2) 0.0951(3) 0.0337(8) Uani 1 1 d .
C11 C -0.3385(7) 0.6646(3) -0.1387(4) 0.0545(12) Uani 1 1 d .
H11A H -0.3508 0.6131 -0.1261 0.082 Uiso 1 1 calc R
H11B H -0.3366 0.6734 -0.2183 0.082 Uiso 1 1 calc R
H11C H -0.4528 0.6896 -0.1163 0.082 Uiso 1 1 calc R
C12 C 0.6140(6) 0.7294(2) 0.1547(3) 0.0368(9) Uani 1 1 d .
C13 C 0.7861(8) 0.6173(3) 0.1842(5) 0.0616(14) Uani 1 1 d .
H13A H 0.7654 0.5663 0.1669 0.092 Uiso 1 1 calc R
H13B H 0.8128 0.6239 0.2657 0.092 Uiso 1 1 calc R
H13C H 0.9007 0.6348 0.1522 0.092 Uiso 1 1 calc R
Q11 C 0.092(2) 0.0225(7) 0.4506(16) 0.150(6) Uani 1 1 d .
Q12 C 0.245(3) 0.0226(8) 0.4344(14) 0.171(6) Uani 1 1 d .
Q13 C 0.479(4) 0.0304(9) 0.4895(19) 0.246(9) Uani 1 1 d .

loop_
_atom_site_aniso_label
_atom_site_aniso_U_11
_atom_site_aniso_U_22
_atom_site_aniso_U_33
_atom_site_aniso_U_23
_atom_site_aniso_U_13
_atom_site_aniso_U_12
S1 0.0405(6) 0.0384(6) 0.0533(7) 0.0050(4) -0.0064(5) -0.0092(4)
O1 0.065(2) 0.0407(18) 0.076(2) 0.0141(16) -0.0110(17) -0.0157(15)
O2 0.0392(16) 0.0412(17) 0.0575(19) 0.0020(13) -0.0120(13) -0.0086(12)
O3 0.0501(18) 0.0331(16) 0.083(2) 0.0105(15) -0.0215(16) -0.0108(14)
O4 0.0471(18) 0.0411(17) 0.069(2) -0.0040(15) -0.0221(15) 0.0002(14)
O5 0.0433(16) 0.0316(15) 0.067(2) 0.0043(13) -0.0077(14) -0.0004(13)
N1 0.0370(18) 0.0303(17) 0.046(2) 0.0032(14) -0.0087(15) -0.0057(13)
C1 0.068(3) 0.047(3) 0.063(3) 0.000(2) 0.000(2) 0.001(2)
C2 0.035(2) 0.034(2) 0.036(2) -0.0008(16) -0.0044(16) -0.0053(16)
C3 0.038(2) 0.035(2) 0.035(2) 0.0033(16) -0.0002(16) -0.0008(16)
C4 0.040(2) 0.037(2) 0.056(3) 0.0081(19) -0.0028(19) -0.0010(17)
C5 0.042(2) 0.047(3) 0.059(3) 0.015(2) -0.013(2) 0.0036(19)
C6 0.034(2) 0.053(3) 0.050(3) 0.001(2) -0.0056(18) -0.0074(18)
C7 0.039(2) 0.035(2) 0.033(2) -0.0001(15) -0.0027(16) -0.0022(16)
C8 0.0304(18) 0.035(2) 0.032(2) -0.0005(15) 0.0005(15) -0.0019(15)
C9 0.040(2) 0.032(2) 0.032(2) -0.0010(16) -0.0030(16) -0.0015(16)
C10 0.0344(19) 0.032(2) 0.033(2) 0.0002(15) -0.0014(15) -0.0015(15)
C11 0.045(2) 0.049(3) 0.062(3) -0.003(2) -0.012(2) -0.013(2)
C12 0.037(2) 0.034(2) 0.037(2) 0.0031(16) 0.0004(16) -0.0001(17)
C13 0.048(3) 0.043(3) 0.087(4) 0.010(2) -0.005(2) 0.010(2)
Q11 0.133(9) 0.068(6) 0.228(16) 0.016(7) -0.029(10) 0.008(7)
Q12 0.28(2) 0.094(8) 0.144(11) -0.017(7) 0.035(16) -0.013(15)
Q13 0.32(2) 0.138(13) 0.30(2) 0.052(14) 0.109(19) 0.118(17)

loop_
_atom_type_symbol
_atom_type_description
_atom_type_scat_dispersion_real
_atom_type_scat_dispersion_imag
_atom_type_scat_source
C C 0.0033 0.0016 'International Tables Vol C Tables 4.2.6.8 and 6.1.1.4'
H H 0.0000 0.0000 'International Tables Vol C Tables 4.2.6.8 and 6.1.1.4'
N N 0.0061 0.0033 'International Tables Vol C Tables 4.2.6.8 and 6.1.1.4'
O O 0.0106 0.0060 'International Tables Vol C Tables 4.2.6.8 and 6.1.1.4'
S S 0.1246 0.1234 'International Tables Vol C Tables 4.2.6.8 and 6.1.1.4'

loop_
_geom_angle_atom_site_label_1
_geom_angle_atom_site_label_2
_geom_angle_atom_site_label_3
_geom_angle
_geom_angle_site_symmetry_1
_geom_angle_site_symmetry_3
O1 S1 C1 103.5(2) . .
O1 S1 C2 102.56(18) . .
C1 S1 C2 95.9(2) . .
C7 O2 C11 117.8(3) . .
C12 O5 C13 114.9(3) . .
C2 N1 C3 122.3(3) . .
C2 N1 H1B 118.8 . .
C3 N1 H1B 118.8 . .
S1 C1 H1C 109.5 . .
S1 C1 H1D 109.5 . .
H1C C1 H1D 109.5 . .
S1 C1 H1E 109.5 . .
H1C C1 H1E 109.5 . .
H1D C1 H1E 109.5 . .
N1 C2 C10 123.0(3) . .
N1 C2 S1 110.7(3) . .
C10 C2 S1 126.1(3) . .
N1 C3 C4 118.8(4) . .
N1 C3 C8 119.1(3) . .
C4 C3 C8 122.1(4) . .
C5 C4 C3 119.1(4) . .
C5 C4 H4A 120.5 . .
C3 C4 H4A 120.5 . .
C4 C5 C6 121.6(4) . .
C4 C5 H5A 119.2 . .
C6 C5 H5A 119.2 . .
C7 C6 C5 120.2(4) . .
C7 C6 H6A 119.9 . .
C5 C6 H6A 119.9 . .
O2 C7 C6 122.5(3) . .
O2 C7 C8 116.9(3) . .
C6 C7 C8 120.6(4) . .
C3 C8 C7 116.4(3) . .
C3 C8 C9 120.4(3) . .
C7 C8 C9 123.2(3) . .
O3 C9 C10 122.4(3) . .
O3 C9 C8 122.3(3) . .
C10 C9 C8 115.4(3) . .
C2 C10 C9 119.8(3) . .
C2 C10 C12 116.6(3) . .
C9 C10 C12 123.6(3) . .
O2 C11 H11A 109.5 . .
O2 C11 H11B 109.5 . .
H11A C11 H11B 109.5 . .
O2 C11 H11C 109.5 . .
H11A C11 H11C 109.5 . .
H11B C11 H11C 109.5 . .
O4 C12 O5 123.5(4) . .
O4 C12 C10 122.3(4) . .
O5 C12 C10 114.2(3) . .
O5 C13 H13A 109.5 . .
O5 C13 H13B 109.5 . .
H13A C13 H13B 109.5 . .
O5 C13 H13C 109.5 . .
H13A C13 H13C 109.5 . .
H13B C13 H13C 109.5 . .
Q12 Q11 Q11 143(2) . 3_556
Q11 Q12 Q13 145(2) . .
Q13 Q13 Q12 101(3) 3_656 .

loop_
_geom_bond_atom_site_label_1
_geom_bond_atom_site_label_2
_geom_bond_distance
_geom_bond_site_symmetry_2
S1 O1 1.498(3) .
S1 C1 1.771(6) .
S1 C2 1.839(4) .
O2 C7 1.353(5) .
O2 C11 1.433(5) .
O3 C9 1.226(5) .
O4 C12 1.207(5) .
O5 C12 1.324(5) .
O5 C13 1.455(5) .
N1 C2 1.340(5) .
N1 C3 1.383(5) .
N1 H1B 0.8600 .
C1 H1C 0.9600 .
C1 H1D 0.9600 .
C1 H1E 0.9600 .
C2 C10 1.366(5) .
C3 C4 1.398(5) .
C3 C8 1.411(5) .
C4 C5 1.355(6) .
C4 H4A 0.9300 .
C5 C6 1.391(6) .
C5 H5A 0.9300 .
C6 C7 1.377(6) .
C6 H6A 0.9300 .
C7 C8 1.433(5) .
C8 C9 1.481(5) .
C9 C10 1.472(5) .
C10 C12 1.484(5) .
C11 H11A 0.9600 .
C11 H11B 0.9600 .
C11 H11C 0.9600 .
C13 H13A 0.9600 .
C13 H13B 0.9600 .
C13 H13C 0.9600 .
Q11 Q12 1.07(2) .
Q11 Q11 2.00(3) 3_556
Q12 Q13 1.58(3) .
Q13 Q13 1.17(3) 3_656

loop_
_geom_hbond_atom_site_label_D
_geom_hbond_atom_site_label_H
_geom_hbond_atom_site_label_A
_geom_hbond_distance_DH
_geom_hbond_distance_HA
_geom_hbond_distance_DA
_geom_hbond_angle_DHA
_geom_hbond_site_symmetry_A
N1 H1B O1 0.86 2.20 2.957(4) 147.1 3_675
N1 H1B O1 0.86 2.13 2.649(4) 118.1 .

loop_
_geom_torsion_atom_site_label_1
_geom_torsion_atom_site_label_2
_geom_torsion_atom_site_label_3
_geom_torsion_atom_site_label_4
_geom_torsion
_geom_torsion_site_symmetry_1
_geom_torsion_site_symmetry_4
C3 N1 C2 C10 2.3(6) . .
C3 N1 C2 S1 178.4(3) . .
O1 S1 C2 N1 -3.8(3) . .
C1 S1 C2 N1 101.5(3) . .
O1 S1 C2 C10 172.1(4) . .
C1 S1 C2 C10 -82.7(4) . .
C2 N1 C3 C4 -179.1(4) . .
C2 N1 C3 C8 -0.3(6) . .
N1 C3 C4 C5 178.2(4) . .
C8 C3 C4 C5 -0.6(7) . .
C3 C4 C5 C6 0.4(7) . .
C4 C5 C6 C7 0.4(8) . .
C11 O2 C7 C6 4.6(6) . .
C11 O2 C7 C8 -174.5(4) . .
C5 C6 C7 O2 179.9(4) . .
C5 C6 C7 C8 -1.1(7) . .
N1 C3 C8 C7 -178.9(4) . .
C4 C3 C8 C7 -0.1(6) . .
N1 C3 C8 C9 -0.5(6) . .
C4 C3 C8 C9 178.3(4) . .
O2 C7 C8 C3 180.0(3) . .
C6 C7 C8 C3 0.9(6) . .
O2 C7 C8 C9 1.6(6) . .
C6 C7 C8 C9 -177.4(4) . .
C3 C8 C9 O3 178.3(4) . .
C7 C8 C9 O3 -3.5(6) . .
C3 C8 C9 C10 -0.6(5) . .
C7 C8 C9 C10 177.7(4) . .
N1 C2 C10 C9 -3.4(6) . .
S1 C2 C10 C9 -178.8(3) . .
N1 C2 C10 C12 174.4(4) . .
S1 C2 C10 C12 -1.0(5) . .
O3 C9 C10 C2 -176.4(4) . .
C8 C9 C10 C2 2.5(5) . .
O3 C9 C10 C12 5.9(6) . .
C8 C9 C10 C12 -175.2(3) . .
C13 O5 C12 O4 -3.6(6) . .
C13 O5 C12 C10 174.2(4) . .
C2 C10 C12 O4 15.0(6) . .
C9 C10 C12 O4 -167.2(4) . .
C2 C10 C12 O5 -162.8(4) . .
C9 C10 C12 O5 14.9(6) . .
Q11 Q11 Q12 Q13 -52(5) 3_556 .
Q11 Q12 Q13 Q13 91(4) . 3_656
